data_2001135
loop_
_publ_author_name
'Otieno, T.'
'Rettig, S. J.'
'Thompson, R. C.'
'Trotter, J.'

_publ_section_title
;Structure of
 (nitrato-<i>O</i>)(nitrato-<i>O</i>,<i>O</i>')tris(pyridazine-<i>N</i>)copper(II)
;
_journal_issue 12
_journal_name_full 'Acta Crystallographica Section C'
_journal_page_first 2067
_journal_page_last 2070
_journal_paper_doi 10.1107/S0108270193004986
_journal_volume 49
_journal_year 1993
_chemical_formula_sum 'C12 H12 Cu N8 O6'
_chemical_formula_weight 427.82
_space_group_IT_number 14
_space_group_name_Hall '-P 2yn'
_space_group_name_H-M_alt 'P 1 21/n 1'
_symmetry_cell_setting monoclinic
_symmetry_space_group_name_Hall '-P 2yn'
_symmetry_space_group_name_H-M 'P 1 21/n 1'
_atom_type_scat_source IntTabIV
_cell_angle_alpha 90.0
_cell_angle_beta 92.220(10)
_cell_angle_gamma 90.0
_cell_formula_units_Z 4
_cell_length_a 8.3900(10)
_cell_length_b 15.5850(10)
_cell_length_c 13.0580(10)
_cell_measurement_reflns_used 25
_cell_measurement_temperature 294
_cell_measurement_theta_max 106.4
_cell_measurement_theta_min 75.0
_cell_volume 1706.2(3)
_diffrn_measurement_device 'Rigaku AFC6S'
_diffrn_measurement_method \w-2\q
_diffrn_radiation_type CuK\a
_diffrn_radiation_wavelength 1.54178
_diffrn_reflns_av_R_equivalents 0.022
_diffrn_reflns_limit_h_max 10
_diffrn_reflns_limit_h_min 0
_diffrn_reflns_limit_k_max 19
_diffrn_reflns_limit_k_min 0
_diffrn_reflns_limit_l_max 16
_diffrn_reflns_limit_l_min -16
_diffrn_reflns_number 4045
_diffrn_reflns_theta_max 155
_diffrn_standards_decay_% 21
_diffrn_standards_interval_count 200
_diffrn_standards_number 3
_exptl_absorpt_coefficient_mu 2.237
_exptl_absorpt_correction_T_max 1.00
_exptl_absorpt_correction_T_min 0.81
_exptl_absorpt_correction_type 'empirical, \y scans'
_exptl_crystal_colour Blue
_exptl_crystal_density_diffrn 1.665
_exptl_crystal_description Prism
_exptl_crystal_size_max 0.40
_exptl_crystal_size_mid 0.40
_exptl_crystal_size_min 0.35
_refine_diff_density_max 0.29
_refine_diff_density_min -0.42
_refine_ls_extinction_coef 1.49E-5(15)
_refine_ls_extinction_method Secondary
_refine_ls_goodness_of_fit_obs 2.83
_refine_ls_hydrogen_treatment 'H atoms: see text'
_refine_ls_number_parameters 271
_refine_ls_number_reflns 2772
_refine_ls_R_factor_obs 0.036
_refine_ls_shift/esd_max 0.10
_refine_ls_structure_factor_coef F
_refine_ls_weighting_details 'w = 4F~o~^2^/\s^2^(F~o~^2^)'
_refine_ls_weighting_scheme calc
_refine_ls_wR_factor_obs 0.038
_reflns_number_observed 2772
_reflns_number_total 3640
_reflns_observed_criterion I>3\s(I)
_cod_data_source_file cd1045.cif
_cod_data_source_block cd1045_structure_1_of_1
_cod_depositor_comments
;
The following automatic conversions were performed:

'_refine_ls_weighting_scheme' value 'w = 4F~o~^2^/\s^2^(F~o~^2^)' was
changed to 'calc'. New tag '_refine_ls_weighting_details' was
created. The value of the new tag was set to 'w =
4F~o~^2^/\s^2^(F~o~^2^)'.

Automatic conversion script
Id: cif_fix_values 3143 2015-03-26 13:38:13Z robertas 
;
_cod_database_code 2001135

loop_
_space_group_symop_id
_space_group_symop_operation_xyz
1 x,y,z
2 -x+1/2,y+1/2,-z+1/2
3 -x,-y,-z
4 x+1/2,-y+1/2,z+1/2

loop_
_atom_site_label
_atom_site_fract_x
_atom_site_fract_y
_atom_site_fract_z
Cu(1) .33519(4) .20556(2) .54427(3)
O(1) .2189(2) .15704(13) .3966(2)
O(2) .2241(13) .0243(7) .4291(8)
O(2A) .13140(10) .0327(7) .4328(9)
O(2B) .300(2) .0257(12) .378(2)
O(3) .156(2) .0668(13) .2788(12)
O(3A) .108(3) .069(2) .288(2)
O(3B) .279(4) .039(2) .305(3)
O(4) .3683(2) .08943(12) .6080(2)
O(5) .4692(3) .1726(2) .7249(2)
O(6) .4368(4) .0383(2) .7553(2)
N(1) .5493(2) .19728(14) .4785(2)
N(2) .6313(3) .2696(2) .4640(2)
N(3) .1228(3) .21322(14) .6149(2)
N(4) .0826(3) .2904(2) .6514(2)
N(5) .3251(3) .3315(2) .5226(2)
N(6) .2375(4) .3611(2) .4440(2)
N(7) .1866(3) .0826(2) .3685(2)
N(8) .4280(3) .0999(2) .6992(2)
C(1) .6034(3) .1238(2) .4454(2)
C(2) .7449(4) .1164(2) .3945(3)
C(3) .8292(4) .1887(2) .3786(3)
C(4) .7662(4) .2633(2) .4152(3)
C(5) .0283(3) .1468(2) .6253(2)
C(6) -.1155(4) .1530(2) .6740(3)
C(7) -.1580(4) .2299(2) .7113(3)
C(8) -.0533(4) .2970(2) .6976(3)
C(9) .3869(4) .3819(2) .5940(2)
C(10) .3615(5) .4682(3) .5898(4)
C(11) .2746(6) .5014(2) .5109(4)
C(12) .2152(5) .4466(3) .4379(3)
H(1) .5411 .0718 .4571
H(2) .7824 .0605 .3708
H(3) .9298 .1879 .3429
H(4) .8259 .3164 .4043
H(5) .0603 .0912 .5979
H(6) -.1844 .1028 .6810
H(7) -.2581 .2378 .7464
H(8) -.0825 .3534 .7242
H(9) .4518 .3574 .6508
H(10) .4063 .5056 .6439
H(11) .2547 .5633 .5061
H(12) .1541 .4701 .3789

loop_
_geom_angle_atom_site_label_1
_geom_angle_atom_site_label_2
_geom_angle_atom_site_label_3
_geom_angle
_geom_angle_publ_flag
O(1) Cu(1) O(5) 149.10(9) yes
O(4) Cu(1) N(5) 162.83(9) yes
N(1) Cu(1) N(3) 178.20(10) yes
O(1) Cu(1) O(4) 95.78(8) yes
O(1) Cu(1) N(1) 88.71(8) yes
O(1) Cu(1) N(3) 92.84(8) yes
O(1) Cu(1) N(5) 101.25(9) yes
O(4) Cu(1) O(5) 53.33(8) yes
O(4) N(8) O(5) 117.8(3) yes
O(4) N(8) O(6) 118.4(3) yes
O(5) N(8) O(6) 123.8(3) yes
N(1) C(1) C(2) 123.0(3) yes
C(1) C(2) C(3) 117.8(3) yes
C(2) C(3) C(4) 116.3(3) yes
O(4) Cu(1) N(1) 90.42(8) yes
O(4) Cu(1) N(3) 88.55(8) yes
O(5) Cu(1) N(1) 90.70(8) yes
O(5) Cu(1) N(3) 87.52(8) yes
O(5) Cu(1) N(5) 109.60(10) yes
N(1) Cu(1) N(5) 92.08(9) yes
N(3) Cu(1) N(5) 88.48(9) yes
O(1) N(7) O(2) 116.8(5) yes
O(1) N(7) O(3) 121.0(10) yes
O(2) N(7) O(3) 120.0(10) yes
N(2) C(4) C(3) 125.4(3) yes
N(2) N(1) C(1) 120.1(2) yes
N(1) N(2) C(4) 117.4(2) yes

loop_
_geom_bond_atom_site_label_1
_geom_bond_atom_site_label_2
_geom_bond_distance
_geom_bond_publ_flag
Cu(1) O(1) 2.258(2) yes
Cu(1) O(4) 2.007(2) yes
Cu(1) O(5) 2.624(3) yes
C(1) H(1) 0.980 no
C(2) H(2) 0.980 no
O(4) N(8) 1.283(3) yes
O(5) N(8) 1.228(4) yes
O(6) N(8) 1.208(4) yes
C(5) H(5) 0.980 no
C(6) H(6) 0.980 no
N(1) N(2) 1.338(3) yes
N(1) C(1) 1.311(3) yes
N(2) C(4) 1.324(4) yes
C(3) H(3) 0.980 no
C(4) H(4) 0.980 no
Cu(1) N(1) 2.025(2) yes
Cu(1) N(3) 2.042(2) yes
Cu(1) N(5) 1.984(2) yes
C(7) H(7) 0.980 no
C(8) H(8) 0.980 no
O(1) N(7) 1.243(3) yes
O(2) N(7) 1.240(10) yes
O(3) N(7) 1.22(2) yes
C(11) H(11) 0.980 no
C(12) H(12) 0.980 no
C(1) C(2) 1.388(4) yes
C(2) C(3) 1.351(4) yes
C(3) C(4) 1.370(4) yes
C(9) H(9) 0.980 no
C(10) H(10) 0.980 no
